data_1568170
loop_
_publ_author_name
'Dalhoff, Rosalie'
'Schmidt, Regina'
'Steeb, Lena'
'Rabatinova, Kristina'
'Witte, Matthias'
'Teeuwen, Simon'
'Benjama&#xe2;, Salim'
'H&#xfc;ppe, Henrika'
'Hoffmann, Alexander'
'Herres-Pawlis, Sonja'

_publ_section_title
;
 The bridge towards a more stable and active side-on-peroxido
 (Cu<sub>2</sub><sup>II</sup>(&#xb5;-&#x3b7;<sup>2</sup>:&#x3b7;<sup>2</sup>-O<sub>2</sub>))
 complex as a tyrosinase model system.
;
_journal_issue 0
_journal_name_full 'Faraday discussions'
_journal_page_first 134
_journal_page_last 153
_journal_paper_doi 10.1039/d2fd00162d
_journal_volume 244
_journal_year 2023
_chemical_formula_moiety 'C42 H56 Cu2 N10 O2, 2(F6 Sb) [+ 3 C4 H10 O]'
_chemical_formula_sum 'C42 H56 Cu2 F12 N10 O2 Sb2'
_chemical_formula_weight 1331.54
_space_group_crystal_system monoclinic
_space_group_IT_number 14
_space_group_name_Hall '-P 2ybc'
_space_group_name_H-M_alt 'P 1 21/c 1'
_atom_sites_solution_hydrogens geom
_audit_creation_method SHELXL-2018/3
_audit_update_record
;
2022-11-16 deposited with the CCDC.	2022-12-20 downloaded from the CCDC.
;
_cell_angle_alpha 90
_cell_angle_beta 109.00(3)
_cell_angle_gamma 90
_cell_formula_units_Z 4
_cell_length_a 17.150(3)
_cell_length_b 20.445(4)
_cell_length_c 18.975(4)
_cell_measurement_reflns_used 51703
_cell_measurement_temperature 100(2)
_cell_measurement_theta_max 33.07
_cell_measurement_theta_min 2.70
_cell_volume 6291(2)
_computing_cell_refinement
;
X-Area Recipe 1.33.0.0 (STOE, 2015)
;
_computing_data_collection
;
X-Area Pilatus3_SV 1.31.131.0 (STOE, 2017)
;
_computing_data_reduction
;
X-Area Integrate 1.71.0.0 (STOE, 2016)
X-Area LANA 1.71.4.0 (STOE, 2017)
;
_computing_molecular_graphics SHELXTL
_computing_publication_material
;
STOE & Cie GmbH, X-Area, software package for collecting single-crystal or
multi-domain crystal data on STOE area-detector diffractometers, for image 
processing, for the correction and scaling of reflection intensities and 
for outlier rejection, version 1.77, Darmstadt 2016
;
_computing_structure_refinement 'SHELXL-2018/3 (Sheldrick, 2018)'
_computing_structure_solution 'SHELXT 2014/4 (Sheldrick, 2014)'
_diffrn_ambient_temperature 100
_diffrn_detector Pilatus200K
_diffrn_detector_area_resol_mean 5.81
_diffrn_detector_type 'DECTRIS PILATUS 200K'
_diffrn_measured_fraction_theta_full 0.994
_diffrn_measured_fraction_theta_max 0.995
_diffrn_measurement_details ' 1548 frames, detector distance = 80 mm'
_diffrn_measurement_device 'Eulerian 4-circle diffractometer'
_diffrn_measurement_device_type 'STOE STADIVARI'
_diffrn_measurement_method 'rotation method, \w scans'
_diffrn_radiation_collimation '0.6 mm diameter'
_diffrn_radiation_monochromator 'Graded multilayer mirror'
_diffrn_radiation_polarisn_norm 270
_diffrn_radiation_probe x-ray
_diffrn_radiation_type 'Mo K\a'
_diffrn_radiation_wavelength 0.71073
_diffrn_reflns_av_R_equivalents 0.0338
_diffrn_reflns_av_unetI/netI 0.0330
_diffrn_reflns_Laue_measured_fraction_full 0.994
_diffrn_reflns_Laue_measured_fraction_max 0.995
_diffrn_reflns_limit_h_max 20
_diffrn_reflns_limit_h_min -20
_diffrn_reflns_limit_k_max 23
_diffrn_reflns_limit_k_min -24
_diffrn_reflns_limit_l_max 22
_diffrn_reflns_limit_l_min -21
_diffrn_reflns_number 42353
_diffrn_reflns_point_group_measured_fraction_full 0.994
_diffrn_reflns_point_group_measured_fraction_max 0.995
_diffrn_reflns_theta_full 25.242
_diffrn_reflns_theta_max 25.500
_diffrn_reflns_theta_min 2.703
_diffrn_source 'Genix Mo'
_diffrn_source_current 1.000
_diffrn_source_power 0.050
_diffrn_source_voltage 50
_exptl_absorpt_coefficient_mu 1.589
_exptl_absorpt_correction_T_max 0.7728
_exptl_absorpt_correction_T_min 0.2454
_exptl_absorpt_correction_type multi-scan
_exptl_absorpt_process_details
;
STOE X-Red32, absorption correction by Gaussian integration, analogous to
P. Coppens, "The Evaluation of Absorption and Extinction in Single-Crystal
Structure Analysis", published in: F. R. Ahmed (Editor), "Crystallographic
Computing", Munksgaard, Copenhagen (1970), 255 - 270.
Afterwards scaling of reflection intensities was performed within STOE LANA.
J. Koziskova, F. Hahn, J. Richter, J. Kozisek, "Comparison of different
absorption corrections on the model structure of tetrakis(\m~2~-acetato)-
diaqua-di-copper(II)", Acta Chimica Slovaca, vol. 9, no. 2, 2016, pp. 136 - 140.
;
_exptl_crystal_colour blue
_exptl_crystal_density_diffrn 1.406
_exptl_crystal_description block
_exptl_crystal_F_000 2648
_exptl_crystal_size_max 0.240
_exptl_crystal_size_mid 0.220
_exptl_crystal_size_min 0.210
_refine_diff_density_max 0.886
_refine_diff_density_min -0.366
_refine_diff_density_rms 0.075
_refine_ls_extinction_method none
_refine_ls_goodness_of_fit_ref 1.023
_refine_ls_hydrogen_treatment constr
_refine_ls_matrix_type full
_refine_ls_number_parameters 643
_refine_ls_number_reflns 11653
_refine_ls_number_restraints 0
_refine_ls_restrained_S_all 1.023
_refine_ls_R_factor_all 0.0405
_refine_ls_R_factor_gt 0.0306
_refine_ls_shift/su_max 0.003
_refine_ls_shift/su_mean 0.000
_refine_ls_structure_factor_coef Fsqd
_refine_ls_weighting_details 'w=1/[\s^2^(Fo^2^)+(0.0480P)^2^] where P=(Fo^2^+2Fc^2^)/3'
_refine_ls_weighting_scheme calc
_refine_ls_wR_factor_gt 0.0772
_refine_ls_wR_factor_ref 0.0792
_reflns_Friedel_coverage 0.000
_reflns_number_gt 9503
_reflns_number_total 11653
_reflns_threshold_expression 'I > 2\s(I)'
_cod_data_source_file d2fd00162d2.cif
_cod_data_source_block P
_cod_depositor_comments 'Adding full bibliography for 1568167--1568173.cif.'
_cod_original_sg_symbol_H-M 'P 21/c'
_cod_database_code 1568170
_shelx_shelxl_version_number 2018/3
_shelx_space_group_comment
;
The symmetry employed for this shelxl refinement is uniquely defined
by the following loop, which should always be used as a source of
symmetry information in preference to the above space-group names.
They are only intended as comments.
;
_shelx_estimated_absorpt_t_min 0.702
_shelx_estimated_absorpt_t_max 0.731

loop_
_space_group_symop_operation_xyz
'x, y, z'
'-x, y+1/2, -z+1/2'
'-x, -y, -z'
'x, -y-1/2, z-1/2'

loop_
_atom_site_label
_atom_site_type_symbol
_atom_site_fract_x
_atom_site_fract_y
_atom_site_fract_z
_atom_site_U_iso_or_equiv
_atom_site_adp_type
_atom_site_occupancy
_atom_site_site_symmetry_order
_atom_site_calc_flag
_atom_site_refinement_flags_posn
_atom_site_refinement_flags_adp
_atom_site_refinement_flags_occupancy
_atom_site_disorder_assembly
_atom_site_disorder_group
Sb1 Sb 0.24320(2) 0.60056(2) 0.63309(2) 0.02710(6) Uani 1 1 d . . . . .
Cu1 Cu 0.84502(2) 0.40293(2) 0.69570(2) 0.02595(9) Uani 1 1 d . . . . .
F1 F 0.26310(14) 0.68256(9) 0.59939(11) 0.0534(6) Uani 1 1 d . . . . .
O1 O 0.73174(12) 0.40355(10) 0.69364(12) 0.0330(5) Uani 1 1 d . . . . .
N1 N 0.63721(14) 0.53709(11) 0.78375(12) 0.0239(5) Uani 1 1 d . . . . .
C1 C 0.7625(2) 0.59265(16) 0.97664(17) 0.0371(8) Uani 1 1 d . . . . .
H1A H 0.717952 0.581182 0.996133 0.056 Uiso 1 1 calc R U . . .
H1B H 0.760367 0.639594 0.965737 0.056 Uiso 1 1 calc R U . . .
H1C H 0.815780 0.581930 1.013825 0.056 Uiso 1 1 calc R U . . .
Sb2 Sb 0.78358(2) 0.68915(2) 0.40698(2) 0.03011(6) Uani 1 1 d . . . . .
Cu2 Cu 0.66482(2) 0.46346(2) 0.72671(2) 0.02358(8) Uani 1 1 d . . . . .
F2 F 0.33494(11) 0.61308(10) 0.71991(10) 0.0461(5) Uani 1 1 d . . . . .
O2 O 0.78215(11) 0.45385(9) 0.74443(10) 0.0272(4) Uani 1 1 d . . . . .
N2 N 0.56024(14) 0.56260(11) 0.75089(13) 0.0264(5) Uani 1 1 d . . . . .
C2 C 0.81975(19) 0.57398(16) 0.87165(17) 0.0335(7) Uani 1 1 d . . . . .
H2A H 0.811914 0.550417 0.824875 0.050 Uiso 1 1 calc R U . . .
H2B H 0.874063 0.563343 0.907176 0.050 Uiso 1 1 calc R U . . .
H2C H 0.816258 0.621167 0.862044 0.050 Uiso 1 1 calc R U . . .
F3 F 0.31688(10) 0.56307(10) 0.58936(10) 0.0440(5) Uani 1 1 d . . . . .
N3 N 0.55305(13) 0.42366(11) 0.71699(12) 0.0233(5) Uani 1 1 d . . . . .
C3 C 0.75651(19) 0.48066(15) 0.92262(17) 0.0324(7) Uani 1 1 d . . . . .
H3A H 0.756031 0.455487 0.878535 0.049 Uiso 1 1 calc R U . . .
H3B H 0.708832 0.468324 0.937415 0.049 Uiso 1 1 calc R U . . .
H3C H 0.807392 0.471369 0.963600 0.049 Uiso 1 1 calc R U . . .
F4 F 0.22779(12) 0.51768(10) 0.66801(11) 0.0497(5) Uani 1 1 d . . . . .
N4 N 0.48892(14) 0.46720(11) 0.69384(12) 0.0249(5) Uani 1 1 d . . . . .
C4 C 0.75227(18) 0.55359(14) 0.90443(15) 0.0288(7) Uani 1 1 d . . . . .
F5 F 0.15601(10) 0.58605(9) 0.54485(9) 0.0362(4) Uani 1 1 d . . . . .
N5 N 0.60793(14) 0.52462(11) 0.62048(12) 0.0235(5) Uani 1 1 d . . . . .
C5 C 0.66866(18) 0.56920(14) 0.84856(16) 0.0275(6) Uani 1 1 d . . . . .
F6 F 0.17173(12) 0.63715(11) 0.67813(11) 0.0538(6) Uani 1 1 d . . . . .
N6 N 0.86301(14) 0.33605(11) 0.62613(12) 0.0245(5) Uani 1 1 d . . . . .
C6 C 0.6114(2) 0.61594(16) 0.85493(19) 0.0409(8) Uani 1 1 d . . . . .
H6 H 0.618590 0.646375 0.894375 0.049 Uiso 1 1 calc R U . . .
F7 F 0.73225(12) 0.61876(10) 0.43613(11) 0.0466(5) Uani 1 1 d . . . . .
N7 N 0.93605(14) 0.34362(12) 0.61312(12) 0.0252(5) Uani 1 1 d . . . . .
C7 C 0.5434(2) 0.60902(15) 0.79321(18) 0.0386(8) Uani 1 1 d . . . . .
H7 H 0.493321 0.632854 0.782392 0.046 Uiso 1 1 calc R U . . .
F8 F 0.88371(11) 0.64310(10) 0.43810(10) 0.0420(5) Uani 1 1 d . . . . .
N8 N 0.96566(14) 0.38290(11) 0.76912(12) 0.0251(5) Uani 1 1 d . . . . .
C8 C 0.50441(17) 0.53543(14) 0.68243(15) 0.0268(6) Uani 1 1 d . . . . .
H8 H 0.450673 0.558848 0.672293 0.032 Uiso 1 1 calc R U . . .
F9 F 0.76096(12) 0.65301(10) 0.31162(10) 0.0458(5) Uani 1 1 d . . . . .
N9 N 1.02167(14) 0.37869(12) 0.73243(13) 0.0287(5) Uani 1 1 d . . . . .
C9 C 0.41976(18) 0.44223(15) 0.70204(17) 0.0324(7) Uani 1 1 d . . . . .
H9 H 0.367982 0.463681 0.690605 0.039 Uiso 1 1 calc R U . . .
F10 F 0.83947(14) 0.75776(10) 0.37970(13) 0.0649(7) Uani 1 1 d . . . . .
N10 N 0.89800(14) 0.47838(11) 0.64217(12) 0.0236(5) Uani 1 1 d . . . . .
C10 C 0.43758(19) 0.38068(15) 0.72968(18) 0.0344(7) Uani 1 1 d . . . . .
H10 H 0.400649 0.350634 0.740326 0.041 Uiso 1 1 calc R U . . .
F11 F 0.68501(13) 0.73516(11) 0.37653(13) 0.0616(6) Uani 1 1 d . . . . .
C11 C 0.52097(17) 0.37035(14) 0.73935(15) 0.0256(6) Uani 1 1 d . . . . .
F12 F 0.80873(12) 0.72401(11) 0.50361(11) 0.0540(5) Uani 1 1 d . . . . .
C12 C 0.56907(18) 0.30822(14) 0.76711(17) 0.0299(7) Uani 1 1 d . . . . .
C13 C 0.5296(2) 0.27096(17) 0.8163(2) 0.0459(9) Uani 1 1 d . . . . .
H13A H 0.560220 0.230386 0.833761 0.069 Uiso 1 1 calc R U . . .
H13B H 0.472266 0.260490 0.787606 0.069 Uiso 1 1 calc R U . . .
H13C H 0.530869 0.298047 0.859320 0.069 Uiso 1 1 calc R U . . .
C14 C 0.5635(2) 0.26663(16) 0.69836(19) 0.0430(8) Uani 1 1 d . . . . .
H14A H 0.591373 0.224694 0.714309 0.064 Uiso 1 1 calc R U . . .
H14B H 0.590236 0.289819 0.667195 0.064 Uiso 1 1 calc R U . . .
H14C H 0.505489 0.258803 0.669667 0.064 Uiso 1 1 calc R U . . .
C15 C 0.6584(2) 0.32301(16) 0.8119(2) 0.0469(9) Uani 1 1 d . . . . .
H15A H 0.686782 0.282266 0.832584 0.070 Uiso 1 1 calc R U . . .
H15B H 0.660281 0.353119 0.852574 0.070 Uiso 1 1 calc R U . . .
H15C H 0.685764 0.343162 0.779302 0.070 Uiso 1 1 calc R U . . .
C16 C 0.53321(17) 0.54824(14) 0.61659(15) 0.0257(6) Uani 1 1 d . . . . .
C17 C 0.48401(18) 0.58433(15) 0.55696(17) 0.0331(7) Uani 1 1 d . . . . .
H17 H 0.431581 0.599885 0.556295 0.040 Uiso 1 1 calc R U . . .
C18 C 0.51308(19) 0.59725(16) 0.49817(18) 0.0379(8) Uani 1 1 d . . . . .
H18 H 0.480454 0.621362 0.456102 0.045 Uiso 1 1 calc R U . . .
C19 C 0.58936(18) 0.57479(15) 0.50164(17) 0.0328(7) Uani 1 1 d . . . . .
H19 H 0.610685 0.583896 0.462322 0.039 Uiso 1 1 calc R U . . .
C20 C 0.63577(17) 0.53834(13) 0.56341(15) 0.0255(6) Uani 1 1 d . . . . .
C21 C 0.72057(17) 0.51570(14) 0.56909(15) 0.0258(6) Uani 1 1 d . . . . .
H21A H 0.727486 0.517955 0.519339 0.031 Uiso 1 1 calc R U . . .
H21B H 0.727611 0.469553 0.585771 0.031 Uiso 1 1 calc R U . . .
C22 C 0.78689(17) 0.55804(14) 0.62434(15) 0.0255(6) Uani 1 1 d . . . . .
H22A H 0.776172 0.604784 0.611100 0.031 Uiso 1 1 calc R U . . .
H22B H 0.784476 0.551690 0.675308 0.031 Uiso 1 1 calc R U . . .
C23 C 0.87024(17) 0.53990(14) 0.62257(14) 0.0250(6) Uani 1 1 d . . . . .
C24 C 0.91601(18) 0.58436(15) 0.59584(16) 0.0313(7) Uani 1 1 d . . . . .
H24 H 0.896003 0.627546 0.582921 0.038 Uiso 1 1 calc R U . . .
C25 C 0.98982(19) 0.56566(16) 0.58824(17) 0.0362(7) Uani 1 1 d . . . . .
H25 H 1.021568 0.595676 0.570653 0.043 Uiso 1 1 calc R U . . .
C26 C 1.01717(18) 0.50184(16) 0.60683(16) 0.0329(7) Uani 1 1 d . . . . .
H26 H 1.067393 0.486978 0.601416 0.039 Uiso 1 1 calc R U . . .
C27 C 0.96928(17) 0.46091(14) 0.63329(15) 0.0263(6) Uani 1 1 d . . . . .
C28 C 0.99737(17) 0.39164(14) 0.65286(15) 0.0267(6) Uani 1 1 d . . . . .
H28 H 1.047224 0.384779 0.637399 0.032 Uiso 1 1 calc R U . . .
C29 C 1.09400(19) 0.35396(19) 0.77628(17) 0.0435(9) Uani 1 1 d . . . . .
H29 H 1.141905 0.346907 0.762572 0.052 Uiso 1 1 calc R U . . .
C30 C 1.08580(19) 0.34096(19) 0.84368(17) 0.0425(9) Uani 1 1 d . . . . .
H30 H 1.126165 0.322692 0.886033 0.051 Uiso 1 1 calc R U . . .
C31 C 1.00512(17) 0.36016(14) 0.83780(15) 0.0272(6) Uani 1 1 d . . . . .
C32 C 0.96594(17) 0.35986(15) 0.89876(16) 0.0301(7) Uani 1 1 d . . . . .
C33 C 0.9647(2) 0.43059(17) 0.92563(17) 0.0401(8) Uani 1 1 d . . . . .
H33A H 0.944060 0.431257 0.968062 0.060 Uiso 1 1 calc R U . . .
H33B H 0.928653 0.457118 0.885024 0.060 Uiso 1 1 calc R U . . .
H33C H 1.020769 0.448544 0.940943 0.060 Uiso 1 1 calc R U . . .
C34 C 1.0182(2) 0.31833(17) 0.96442(18) 0.0403(8) Uani 1 1 d . . . . .
H34A H 0.992378 0.317759 1.003523 0.060 Uiso 1 1 calc R U . . .
H34B H 1.073630 0.337120 0.984341 0.060 Uiso 1 1 calc R U . . .
H34C H 1.021981 0.273549 0.947394 0.060 Uiso 1 1 calc R U . . .
C35 C 0.87814(19) 0.33190(19) 0.86919(18) 0.0434(9) Uani 1 1 d . . . . .
H35A H 0.853454 0.332300 0.909063 0.065 Uiso 1 1 calc R U . . .
H35B H 0.880230 0.286866 0.852188 0.065 Uiso 1 1 calc R U . . .
H35C H 0.844711 0.358680 0.827438 0.065 Uiso 1 1 calc R U . . .
C36 C 0.94595(19) 0.29741(16) 0.56686(17) 0.0355(7) Uani 1 1 d . . . . .
H36 H 0.991944 0.292552 0.549824 0.043 Uiso 1 1 calc R U . . .
C37 C 0.87797(19) 0.25877(16) 0.54884(18) 0.0371(8) Uani 1 1 d . . . . .
H37 H 0.867011 0.222034 0.516430 0.044 Uiso 1 1 calc R U . . .
C38 C 0.82727(18) 0.28337(14) 0.58707(15) 0.0272(6) Uani 1 1 d . . . . .
C39 C 0.74694(18) 0.25437(14) 0.58848(16) 0.0287(6) Uani 1 1 d . . . . .
C40 C 0.7557(2) 0.23589(16) 0.66881(17) 0.0365(7) Uani 1 1 d . . . . .
H40A H 0.706567 0.211767 0.669584 0.055 Uiso 1 1 calc R U . . .
H40B H 0.761394 0.275698 0.698858 0.055 Uiso 1 1 calc R U . . .
H40C H 0.804604 0.208382 0.689462 0.055 Uiso 1 1 calc R U . . .
C41 C 0.67615(18) 0.30280(15) 0.55526(16) 0.0314(7) Uani 1 1 d . . . . .
H41A H 0.623805 0.282404 0.553421 0.047 Uiso 1 1 calc R U . . .
H41B H 0.674255 0.314795 0.504731 0.047 Uiso 1 1 calc R U . . .
H41C H 0.685160 0.342125 0.586419 0.047 Uiso 1 1 calc R U . . .
C42 C 0.7283(2) 0.19195(16) 0.5401(2) 0.0450(9) Uani 1 1 d . . . . .
H42A H 0.675736 0.173249 0.540277 0.067 Uiso 1 1 calc R U . . .
H42B H 0.772509 0.159994 0.560404 0.067 Uiso 1 1 calc R U . . .
H42C H 0.724765 0.202989 0.488893 0.067 Uiso 1 1 calc R U . . .

loop_
_atom_site_aniso_label
_atom_site_aniso_U_11
_atom_site_aniso_U_22
_atom_site_aniso_U_33
_atom_site_aniso_U_23
_atom_site_aniso_U_13
_atom_site_aniso_U_12
Sb1 0.01915(11) 0.03348(12) 0.02740(10) -0.00317(8) 0.00584(8) -0.00146(8)
Cu1 0.01937(18) 0.0291(2) 0.03057(19) -0.00745(15) 0.00975(15) -0.00245(14)
F1 0.0606(14) 0.0411(12) 0.0506(12) 0.0029(9) 0.0074(10) -0.0166(10)
O1 0.0184(10) 0.0373(12) 0.0418(12) -0.0171(10) 0.0079(9) -0.0001(9)
N1 0.0168(12) 0.0260(13) 0.0269(12) -0.0009(10) 0.0043(10) 0.0007(9)
C1 0.0327(18) 0.0427(19) 0.0307(16) -0.0090(14) 0.0032(14) -0.0026(14)
Sb2 0.02406(11) 0.02726(11) 0.03800(12) 0.00159(9) 0.00872(9) 0.00009(8)
Cu2 0.01663(17) 0.02613(19) 0.02544(17) -0.00385(14) 0.00335(14) 0.00101(13)
F2 0.0326(11) 0.0658(13) 0.0308(9) -0.0061(9) -0.0021(8) -0.0057(9)
O2 0.0187(10) 0.0297(11) 0.0328(10) -0.0090(9) 0.0078(8) -0.0031(8)
N2 0.0194(12) 0.0259(13) 0.0307(13) -0.0012(10) 0.0038(10) 0.0039(10)
C2 0.0261(16) 0.0361(18) 0.0341(16) -0.0079(14) 0.0037(13) -0.0030(13)
F3 0.0216(9) 0.0679(13) 0.0443(10) -0.0152(9) 0.0129(8) 0.0028(9)
N3 0.0172(12) 0.0250(12) 0.0257(12) -0.0015(10) 0.0042(10) 0.0012(9)
C3 0.0260(16) 0.0334(17) 0.0323(16) -0.0001(13) 0.0020(13) 0.0005(13)
F4 0.0461(12) 0.0459(12) 0.0535(12) 0.0140(9) 0.0111(10) -0.0042(9)
N4 0.0163(12) 0.0283(13) 0.0285(12) 0.0024(10) 0.0049(10) 0.0020(9)
C4 0.0259(16) 0.0309(16) 0.0271(14) -0.0059(12) 0.0051(12) -0.0020(12)
F5 0.0238(9) 0.0465(11) 0.0330(9) -0.0048(8) 0.0020(8) -0.0023(8)
N5 0.0182(12) 0.0250(12) 0.0246(12) -0.0003(10) 0.0033(10) -0.0015(9)
C5 0.0264(16) 0.0246(15) 0.0292(15) -0.0042(12) 0.0060(13) -0.0026(12)
F6 0.0398(12) 0.0745(15) 0.0522(12) -0.0217(11) 0.0220(10) 0.0056(10)
N6 0.0191(12) 0.0278(13) 0.0255(12) -0.0032(10) 0.0056(10) 0.0013(10)
C6 0.0377(19) 0.0380(19) 0.0416(18) -0.0148(15) 0.0054(15) 0.0074(15)
F7 0.0395(11) 0.0522(12) 0.0523(12) 0.0090(9) 0.0207(9) -0.0132(9)
N7 0.0212(12) 0.0312(13) 0.0243(12) -0.0038(10) 0.0090(10) 0.0023(10)
C7 0.0317(18) 0.0327(18) 0.0469(19) -0.0062(15) 0.0067(15) 0.0108(14)
F8 0.0285(10) 0.0565(12) 0.0437(10) 0.0084(9) 0.0156(8) 0.0108(8)
N8 0.0189(12) 0.0297(13) 0.0256(12) -0.0020(10) 0.0059(10) 0.0021(10)
C8 0.0172(14) 0.0294(16) 0.0306(15) 0.0001(12) 0.0034(12) 0.0049(11)
F9 0.0437(12) 0.0578(13) 0.0362(10) -0.0033(9) 0.0136(9) -0.0084(9)
N9 0.0155(12) 0.0408(15) 0.0272(12) -0.0026(11) 0.0037(10) 0.0044(10)
C9 0.0168(15) 0.0398(18) 0.0379(16) 0.0036(14) 0.0053(13) 0.0013(13)
F10 0.0622(15) 0.0464(13) 0.0749(15) 0.0197(11) 0.0069(12) -0.0235(11)
N10 0.0167(12) 0.0320(13) 0.0203(11) -0.0037(10) 0.0036(9) -0.0034(10)
C10 0.0256(16) 0.0317(17) 0.0439(18) 0.0060(14) 0.0086(14) -0.0065(13)
F11 0.0446(13) 0.0567(14) 0.0713(14) -0.0021(11) 0.0022(11) 0.0249(10)
C11 0.0212(15) 0.0287(15) 0.0253(14) -0.0016(12) 0.0054(12) -0.0057(12)
F12 0.0462(12) 0.0609(14) 0.0498(12) -0.0175(10) 0.0086(10) 0.0053(10)
C12 0.0246(16) 0.0277(16) 0.0365(16) 0.0008(13) 0.0085(13) -0.0057(12)
C13 0.051(2) 0.0370(19) 0.053(2) 0.0134(16) 0.0216(18) 0.0007(16)
C14 0.046(2) 0.0333(18) 0.053(2) 0.0052(16) 0.0197(17) 0.0030(15)
C15 0.0318(19) 0.0306(18) 0.064(2) 0.0103(16) -0.0048(17) -0.0022(14)
C16 0.0181(14) 0.0266(15) 0.0306(15) 0.0018(12) 0.0055(12) -0.0037(11)
C17 0.0173(15) 0.0376(18) 0.0424(18) 0.0094(14) 0.0070(13) 0.0038(12)
C18 0.0249(17) 0.043(2) 0.0424(18) 0.0196(15) 0.0065(14) 0.0031(14)
C19 0.0250(16) 0.0405(18) 0.0318(16) 0.0122(14) 0.0076(13) -0.0006(13)
C20 0.0208(15) 0.0241(15) 0.0277(14) -0.0028(12) 0.0025(12) -0.0059(11)
C21 0.0208(15) 0.0306(16) 0.0251(14) 0.0012(12) 0.0062(12) -0.0012(12)
C22 0.0213(15) 0.0269(15) 0.0274(14) -0.0001(12) 0.0065(12) -0.0007(12)
C23 0.0210(15) 0.0293(16) 0.0213(13) -0.0027(12) 0.0021(11) -0.0015(12)
C24 0.0242(16) 0.0346(17) 0.0318(16) 0.0021(13) 0.0045(13) -0.0059(13)
C25 0.0266(17) 0.0407(19) 0.0415(18) 0.0012(15) 0.0113(14) -0.0094(14)
C26 0.0196(15) 0.046(2) 0.0331(16) -0.0014(14) 0.0092(13) -0.0037(13)
C27 0.0197(15) 0.0344(17) 0.0228(13) -0.0067(12) 0.0042(12) -0.0026(12)
C28 0.0180(14) 0.0379(17) 0.0243(14) -0.0049(12) 0.0070(12) -0.0007(12)
C29 0.0189(16) 0.077(3) 0.0311(17) -0.0068(16) 0.0031(13) 0.0137(16)
C30 0.0241(17) 0.072(3) 0.0251(15) 0.0027(16) -0.0001(13) 0.0164(16)
C31 0.0196(15) 0.0329(16) 0.0254(14) -0.0022(12) 0.0024(12) 0.0004(12)
C32 0.0202(15) 0.0410(18) 0.0264(15) 0.0098(13) 0.0038(12) 0.0026(13)
C33 0.0348(19) 0.054(2) 0.0341(17) 0.0037(15) 0.0148(15) 0.0106(16)
C34 0.0279(17) 0.052(2) 0.0358(17) 0.0129(15) 0.0034(14) -0.0014(15)
C35 0.0243(17) 0.064(2) 0.0345(17) 0.0143(16) -0.0004(14) -0.0038(16)
C36 0.0263(17) 0.0431(19) 0.0371(17) -0.0148(14) 0.0105(14) 0.0043(14)
C37 0.0316(18) 0.0387(18) 0.0405(18) -0.0152(15) 0.0114(15) -0.0003(14)
C38 0.0242(15) 0.0253(15) 0.0280(14) -0.0001(12) 0.0027(12) 0.0049(12)
C39 0.0271(16) 0.0261(16) 0.0312(15) -0.0066(12) 0.0072(13) 0.0003(12)
C40 0.0325(18) 0.0354(18) 0.0379(17) 0.0057(14) 0.0064(14) -0.0004(14)
C41 0.0250(16) 0.0351(17) 0.0299(15) -0.0024(13) 0.0034(13) 0.0018(13)
C42 0.040(2) 0.0361(19) 0.059(2) -0.0121(16) 0.0159(17) -0.0061(15)

loop_
_atom_type_symbol
_atom_type_description
_atom_type_scat_dispersion_real
_atom_type_scat_dispersion_imag
_atom_type_scat_source
C C 0.0033 0.0016 'International Tables Vol C Tables 4.2.6.8 and 6.1.1.4'
H H 0.0000 0.0000 'International Tables Vol C Tables 4.2.6.8 and 6.1.1.4'
N N 0.0061 0.0033 'International Tables Vol C Tables 4.2.6.8 and 6.1.1.4'
O O 0.0106 0.0060 'International Tables Vol C Tables 4.2.6.8 and 6.1.1.4'
F F 0.0171 0.0103 'International Tables Vol C Tables 4.2.6.8 and 6.1.1.4'
Cu Cu 0.3201 1.2651 'International Tables Vol C Tables 4.2.6.8 and 6.1.1.4'
Sb Sb -0.5866 1.5461 'International Tables Vol C Tables 4.2.6.8 and 6.1.1.4'

loop_
_geom_angle_atom_site_label_1
_geom_angle_atom_site_label_2
_geom_angle_atom_site_label_3
_geom_angle
_geom_angle_site_symmetry_1
_geom_angle_site_symmetry_3
_geom_angle_publ_flag
F6 Sb1 F1 91.00(10) . . ?
F6 Sb1 F4 90.65(10) . . ?
F1 Sb1 F4 177.70(9) . . ?
F6 Sb1 F5 91.18(8) . . ?
F1 Sb1 F5 91.02(8) . . ?
F4 Sb1 F5 90.55(8) . . ?
F6 Sb1 F3 178.89(9) . . ?
F1 Sb1 F3 89.48(10) . . ?
F4 Sb1 F3 88.85(9) . . ?
F5 Sb1 F3 89.81(8) . . ?
F6 Sb1 F2 91.78(9) . . ?
F1 Sb1 F2 89.06(9) . . ?
F4 Sb1 F2 89.28(9) . . ?
F5 Sb1 F2 177.03(8) . . ?
F3 Sb1 F2 87.23(8) . . ?
O1 Cu1 O2 45.02(8) . . ?
O1 Cu1 N6 111.28(9) . . ?
O2 Cu1 N6 156.25(9) . . ?
O1 Cu1 N8 140.67(9) . . ?
O2 Cu1 N8 111.43(8) . . ?
N6 Cu1 N8 88.53(9) . . ?
O1 Cu1 N10 123.39(9) . . ?
O2 Cu1 N10 102.79(9) . . ?
N6 Cu1 N10 89.93(9) . . ?
N8 Cu1 N10 88.71(9) . . ?
O2 O1 Cu2 68.17(11) . . ?
O2 O1 Cu1 67.72(11) . . ?
Cu2 O1 Cu1 134.66(11) . . ?
C5 N1 N2 105.8(2) . . ?
C5 N1 Cu2 140.26(19) . . ?
N2 N1 Cu2 113.85(16) . . ?
C4 C1 H1A 109.5 . . ?
C4 C1 H1B 109.5 . . ?
H1A C1 H1B 109.5 . . ?
C4 C1 H1C 109.5 . . ?
H1A C1 H1C 109.5 . . ?
H1B C1 H1C 109.5 . . ?
F11 Sb2 F7 90.77(10) . . ?
F11 Sb2 F10 91.76(11) . . ?
F7 Sb2 F10 177.45(10) . . ?
F11 Sb2 F9 91.02(10) . . ?
F7 Sb2 F9 90.74(9) . . ?
F10 Sb2 F9 89.54(10) . . ?
F11 Sb2 F8 179.62(10) . . ?
F7 Sb2 F8 89.51(9) . . ?
F10 Sb2 F8 87.96(10) . . ?
F9 Sb2 F8 89.24(9) . . ?
F11 Sb2 F12 90.46(10) . . ?
F7 Sb2 F12 89.08(9) . . ?
F10 Sb2 F12 90.58(10) . . ?
F9 Sb2 F12 178.51(9) . . ?
F8 Sb2 F12 89.29(9) . . ?
O1 Cu2 O2 45.13(8) . . ?
O1 Cu2 N1 158.50(9) . . ?
O2 Cu2 N1 113.44(9) . . ?
O1 Cu2 N3 111.18(9) . . ?
O2 Cu2 N3 150.34(9) . . ?
N1 Cu2 N3 88.17(9) . . ?
O1 Cu2 N5 100.87(9) . . ?
O2 Cu2 N5 109.09(9) . . ?
N1 Cu2 N5 87.56(9) . . ?
N3 Cu2 N5 91.12(9) . . ?
O1 O2 Cu1 67.27(11) . . ?
O1 O2 Cu2 66.70(11) . . ?
Cu1 O2 Cu2 132.79(10) . . ?
C7 N2 N1 111.3(2) . . ?
C7 N2 C8 127.0(2) . . ?
N1 N2 C8 121.4(2) . . ?
C4 C2 H2A 109.5 . . ?
C4 C2 H2B 109.5 . . ?
H2A C2 H2B 109.5 . . ?
C4 C2 H2C 109.5 . . ?
H2A C2 H2C 109.5 . . ?
H2B C2 H2C 109.5 . . ?
C11 N3 N4 105.0(2) . . ?
C11 N3 Cu2 139.69(19) . . ?
N4 N3 Cu2 113.77(17) . . ?
C4 C3 H3A 109.5 . . ?
C4 C3 H3B 109.5 . . ?
H3A C3 H3B 109.5 . . ?
C4 C3 H3C 109.5 . . ?
H3A C3 H3C 109.5 . . ?
H3B C3 H3C 109.5 . . ?
C9 N4 N3 111.2(2) . . ?
C9 N4 C8 126.4(2) . . ?
N3 N4 C8 120.4(2) . . ?
C5 C4 C3 109.2(2) . . ?
C5 C4 C2 109.0(2) . . ?
C3 C4 C2 111.7(3) . . ?
C5 C4 C1 108.7(2) . . ?
C3 C4 C1 108.7(2) . . ?
C2 C4 C1 109.6(2) . . ?
C20 N5 C16 117.4(2) . . ?
C20 N5 Cu2 131.06(19) . . ?
C16 N5 Cu2 111.51(18) . . ?
N1 C5 C6 109.2(3) . . ?
N1 C5 C4 123.0(3) . . ?
C6 C5 C4 127.8(3) . . ?
C38 N6 N7 105.9(2) . . ?
C38 N6 Cu1 141.0(2) . . ?
N7 N6 Cu1 113.07(17) . . ?
C7 C6 C5 106.4(3) . . ?
C7 C6 H6 126.8 . . ?
C5 C6 H6 126.8 . . ?
C36 N7 N6 111.1(2) . . ?
C36 N7 C28 126.2(2) . . ?
N6 N7 C28 122.3(2) . . ?
N2 C7 C6 107.4(3) . . ?
N2 C7 H7 126.3 . . ?
C6 C7 H7 126.3 . . ?
C31 N8 N9 105.0(2) . . ?
C31 N8 Cu1 141.2(2) . . ?
N9 N8 Cu1 112.08(16) . . ?
N4 C8 N2 109.5(2) . . ?
N4 C8 C16 114.6(2) . . ?
N2 C8 C16 112.1(2) . . ?
N4 C8 H8 106.7 . . ?
N2 C8 H8 106.7 . . ?
C16 C8 H8 106.7 . . ?
C29 N9 N8 111.7(2) . . ?
C29 N9 C28 127.2(3) . . ?
N8 N9 C28 120.6(2) . . ?
N4 C9 C10 107.5(3) . . ?
N4 C9 H9 126.3 . . ?
C10 C9 H9 126.3 . . ?
C27 N10 C23 117.9(2) . . ?
C27 N10 Cu1 113.79(19) . . ?
C23 N10 Cu1 128.12(19) . . ?
C9 C10 C11 106.4(3) . . ?
C9 C10 H10 126.8 . . ?
C11 C10 H10 126.8 . . ?
N3 C11 C10 109.9(3) . . ?
N3 C11 C12 123.8(3) . . ?
C10 C11 C12 126.3(3) . . ?
C11 C12 C15 111.3(2) . . ?
C11 C12 C13 109.4(3) . . ?
C15 C12 C13 109.0(3) . . ?
C11 C12 C14 107.1(2) . . ?
C15 C12 C14 110.9(3) . . ?
C13 C12 C14 109.1(3) . . ?
C12 C13 H13A 109.5 . . ?
C12 C13 H13B 109.5 . . ?
H13A C13 H13B 109.5 . . ?
C12 C13 H13C 109.5 . . ?
H13A C13 H13C 109.5 . . ?
H13B C13 H13C 109.5 . . ?
C12 C14 H14A 109.5 . . ?
C12 C14 H14B 109.5 . . ?
H14A C14 H14B 109.5 . . ?
C12 C14 H14C 109.5 . . ?
H14A C14 H14C 109.5 . . ?
H14B C14 H14C 109.5 . . ?
C12 C15 H15A 109.5 . . ?
C12 C15 H15B 109.5 . . ?
H15A C15 H15B 109.5 . . ?
C12 C15 H15C 109.5 . . ?
H15A C15 H15C 109.5 . . ?
H15B C15 H15C 109.5 . . ?
N5 C16 C17 123.4(3) . . ?
N5 C16 C8 117.0(2) . . ?
C17 C16 C8 119.5(3) . . ?
C16 C17 C18 118.4(3) . . ?
C16 C17 H17 120.8 . . ?
C18 C17 H17 120.8 . . ?
C19 C18 C17 119.1(3) . . ?
C19 C18 H18 120.5 . . ?
C17 C18 H18 120.5 . . ?
C18 C19 C20 119.6(3) . . ?
C18 C19 H19 120.2 . . ?
C20 C19 H19 120.2 . . ?
N5 C20 C19 122.1(3) . . ?
N5 C20 C21 117.9(2) . . ?
C19 C20 C21 120.0(3) . . ?
C20 C21 C22 111.1(2) . . ?
C20 C21 H21A 109.4 . . ?
C22 C21 H21A 109.4 . . ?
C20 C21 H21B 109.4 . . ?
C22 C21 H21B 109.4 . . ?
H21A C21 H21B 108.0 . . ?
C23 C22 C21 110.3(2) . . ?
C23 C22 H22A 109.6 . . ?
C21 C22 H22A 109.6 . . ?
C23 C22 H22B 109.6 . . ?
C21 C22 H22B 109.6 . . ?
H22A C22 H22B 108.1 . . ?
N10 C23 C24 121.0(3) . . ?
N10 C23 C22 118.7(2) . . ?
C24 C23 C22 120.2(3) . . ?
C25 C24 C23 120.1(3) . . ?
C25 C24 H24 119.9 . . ?
C23 C24 H24 119.9 . . ?
C24 C25 C26 118.7(3) . . ?
C24 C25 H25 120.7 . . ?
C26 C25 H25 120.7 . . ?
C27 C26 C25 118.1(3) . . ?
C27 C26 H26 121.0 . . ?
C25 C26 H26 121.0 . . ?
N10 C27 C26 124.2(3) . . ?
N10 C27 C28 117.0(3) . . ?
C26 C27 C28 118.8(3) . . ?
N9 C28 N7 109.2(2) . . ?
N9 C28 C27 112.9(2) . . ?
N7 C28 C27 112.8(2) . . ?
N9 C28 H28 107.2 . . ?
N7 C28 H28 107.2 . . ?
C27 C28 H28 107.2 . . ?
N9 C29 C30 107.4(3) . . ?
N9 C29 H29 126.3 . . ?
C30 C29 H29 126.3 . . ?
C29 C30 C31 105.8(3) . . ?
C29 C30 H30 127.1 . . ?
C31 C30 H30 127.1 . . ?
N8 C31 C30 110.2(3) . . ?
N8 C31 C32 122.3(2) . . ?
C30 C31 C32 127.4(3) . . ?
C31 C32 C34 109.6(3) . . ?
C31 C32 C33 107.9(2) . . ?
C34 C32 C33 108.6(3) . . ?
C31 C32 C35 110.4(2) . . ?
C34 C32 C35 109.6(3) . . ?
C33 C32 C35 110.8(3) . . ?
C32 C33 H33A 109.5 . . ?
C32 C33 H33B 109.5 . . ?
H33A C33 H33B 109.5 . . ?
C32 C33 H33C 109.5 . . ?
H33A C33 H33C 109.5 . . ?
H33B C33 H33C 109.5 . . ?
C32 C34 H34A 109.5 . . ?
C32 C34 H34B 109.5 . . ?
H34A C34 H34B 109.5 . . ?
C32 C34 H34C 109.5 . . ?
H34A C34 H34C 109.5 . . ?
H34B C34 H34C 109.5 . . ?
C32 C35 H35A 109.5 . . ?
C32 C35 H35B 109.5 . . ?
H35A C35 H35B 109.5 . . ?
C32 C35 H35C 109.5 . . ?
H35A C35 H35C 109.5 . . ?
H35B C35 H35C 109.5 . . ?
N7 C36 C37 107.1(3) . . ?
N7 C36 H36 126.4 . . ?
C37 C36 H36 126.4 . . ?
C36 C37 C38 106.8(3) . . ?
C36 C37 H37 126.6 . . ?
C38 C37 H37 126.6 . . ?
N6 C38 C37 109.1(3) . . ?
N6 C38 C39 124.3(3) . . ?
C37 C38 C39 126.5(3) . . ?
C38 C39 C40 108.7(2) . . ?
C38 C39 C41 110.1(2) . . ?
C40 C39 C41 112.1(2) . . ?
C38 C39 C42 109.2(2) . . ?
C40 C39 C42 108.8(3) . . ?
C41 C39 C42 107.8(3) . . ?
C39 C40 H40A 109.5 . . ?
C39 C40 H40B 109.5 . . ?
H40A C40 H40B 109.5 . . ?
C39 C40 H40C 109.5 . . ?
H40A C40 H40C 109.5 . . ?
H40B C40 H40C 109.5 . . ?
C39 C41 H41A 109.5 . . ?
C39 C41 H41B 109.5 . . ?
H41A C41 H41B 109.5 . . ?
C39 C41 H41C 109.5 . . ?
H41A C41 H41C 109.5 . . ?
H41B C41 H41C 109.5 . . ?
C39 C42 H42A 109.5 . . ?
C39 C42 H42B 109.5 . . ?
H42A C42 H42B 109.5 . . ?
C39 C42 H42C 109.5 . . ?
H42A C42 H42C 109.5 . . ?
H42B C42 H42C 109.5 . . ?

loop_
_geom_bond_atom_site_label_1
_geom_bond_atom_site_label_2
_geom_bond_distance
_geom_bond_site_symmetry_2
_geom_bond_publ_flag
Sb1 F6 1.8639(19) . ?
Sb1 F1 1.8649(19) . ?
Sb1 F4 1.8691(19) . ?
Sb1 F5 1.8702(17) . ?
Sb1 F3 1.8855(18) . ?
Sb1 F2 1.8888(18) . ?
Cu1 O1 1.930(2) . ?
Cu1 O2 1.9365(19) . ?
Cu1 N6 1.993(2) . ?
Cu1 N8 2.124(2) . ?
Cu1 N10 2.200(2) . ?
O1 O2 1.480(3) . ?
O1 Cu2 1.918(2) . ?
N1 C5 1.343(3) . ?
N1 N2 1.367(3) . ?
N1 Cu2 1.999(2) . ?
C1 C4 1.546(4) . ?
C1 H1A 0.9800 . ?
C1 H1B 0.9800 . ?
C1 H1C 0.9800 . ?
Sb2 F11 1.8549(19) . ?
Sb2 F7 1.8624(18) . ?
Sb2 F10 1.865(2) . ?
Sb2 F9 1.8745(19) . ?
Sb2 F8 1.8771(18) . ?
Sb2 F12 1.882(2) . ?
Cu2 O2 1.939(2) . ?
Cu2 N3 2.035(2) . ?
Cu2 N5 2.302(2) . ?
N2 C7 1.334(4) . ?
N2 C8 1.450(3) . ?
C2 C4 1.539(4) . ?
C2 H2A 0.9800 . ?
C2 H2B 0.9800 . ?
C2 H2C 0.9800 . ?
N3 C11 1.350(4) . ?
N3 N4 1.371(3) . ?
C3 C4 1.527(4) . ?
C3 H3A 0.9800 . ?
C3 H3B 0.9800 . ?
C3 H3C 0.9800 . ?
N4 C9 1.346(4) . ?
N4 C8 1.449(4) . ?
C4 C5 1.514(4) . ?
N5 C20 1.347(4) . ?
N5 C16 1.349(4) . ?
C5 C6 1.403(4) . ?
N6 C38 1.338(4) . ?
N6 N7 1.362(3) . ?
C6 C7 1.365(5) . ?
C6 H6 0.9500 . ?
N7 C36 1.338(4) . ?
N7 C28 1.457(4) . ?
C7 H7 0.9500 . ?
N8 C31 1.341(4) . ?
N8 N9 1.360(3) . ?
C8 C16 1.508(4) . ?
C8 H8 1.0000 . ?
N9 C29 1.347(4) . ?
N9 C28 1.454(4) . ?
C9 C10 1.359(4) . ?
C9 H9 0.9500 . ?
N10 C27 1.336(4) . ?
N10 C23 1.353(4) . ?
C10 C11 1.397(4) . ?
C10 H10 0.9500 . ?
C11 C12 1.513(4) . ?
C12 C15 1.521(4) . ?
C12 C13 1.524(4) . ?
C12 C14 1.534(4) . ?
C13 H13A 0.9800 . ?
C13 H13B 0.9800 . ?
C13 H13C 0.9800 . ?
C14 H14A 0.9800 . ?
C14 H14B 0.9800 . ?
C14 H14C 0.9800 . ?
C15 H15A 0.9800 . ?
C15 H15B 0.9800 . ?
C15 H15C 0.9800 . ?
C16 C17 1.384(4) . ?
C17 C18 1.387(4) . ?
C17 H17 0.9500 . ?
C18 C19 1.368(4) . ?
C18 H18 0.9500 . ?
C19 C20 1.398(4) . ?
C19 H19 0.9500 . ?
C20 C21 1.496(4) . ?
C21 C22 1.538(4) . ?
C21 H21A 0.9900 . ?
C21 H21B 0.9900 . ?
C22 C23 1.488(4) . ?
C22 H22A 0.9900 . ?
C22 H22B 0.9900 . ?
C23 C24 1.400(4) . ?
C24 C25 1.374(4) . ?
C24 H24 0.9500 . ?
C25 C26 1.393(4) . ?
C25 H25 0.9500 . ?
C26 C27 1.377(4) . ?
C26 H26 0.9500 . ?
C27 C28 1.503(4) . ?
C28 H28 1.0000 . ?
C29 C30 1.357(4) . ?
C29 H29 0.9500 . ?
C30 C31 1.407(4) . ?
C30 H30 0.9500 . ?
C31 C32 1.515(4) . ?
C32 C34 1.533(4) . ?
C32 C33 1.536(5) . ?
C32 C35 1.536(4) . ?
C33 H33A 0.9800 . ?
C33 H33B 0.9800 . ?
C33 H33C 0.9800 . ?
C34 H34A 0.9800 . ?
C34 H34B 0.9800 . ?
C34 H34C 0.9800 . ?
C35 H35A 0.9800 . ?
C35 H35B 0.9800 . ?
C35 H35C 0.9800 . ?
C36 C37 1.357(4) . ?
C36 H36 0.9500 . ?
C37 C38 1.395(4) . ?
C37 H37 0.9500 . ?
C38 C39 1.508(4) . ?
C39 C40 1.530(4) . ?
C39 C41 1.534(4) . ?
C39 C42 1.544(4) . ?
C40 H40A 0.9800 . ?
C40 H40B 0.9800 . ?
C40 H40C 0.9800 . ?
C41 H41A 0.9800 . ?
C41 H41B 0.9800 . ?
C41 H41C 0.9800 . ?
C42 H42A 0.9800 . ?
C42 H42B 0.9800 . ?
C42 H42C 0.9800 . ?

loop_
_geom_hbond_atom_site_label_D
_geom_hbond_atom_site_label_H
_geom_hbond_atom_site_label_A
_geom_hbond_distance_DH
_geom_hbond_distance_HA
_geom_hbond_distance_DA
_geom_hbond_angle_DHA
_geom_hbond_site_symmetry_A
_geom_hbond_publ_flag
C8 H8 F3 1.00 2.32 3.175(3) 142.5 . yes
C9 H9 F4 0.95 2.55 3.500(4) 176.0 . yes
C17 H17 F3 0.95 2.37 3.151(4) 138.8 . yes
C19 H19 F7 0.95 2.40 3.216(4) 143.3 . yes
C21 H21B O1 0.99 2.43 3.253(4) 139.9 . yes
C22 H22B O2 0.99 2.40 3.140(4) 131.1 . yes
C28 H28 F8 1.00 2.21 3.152(3) 156.4 3_766 yes
C29 H29 F9 0.95 2.51 3.419(4) 161.0 3_766 yes
C36 H36 F8 0.95 2.45 3.194(4) 134.9 3_766 yes

loop_
_geom_torsion_atom_site_label_1
_geom_torsion_atom_site_label_2
_geom_torsion_atom_site_label_3
_geom_torsion_atom_site_label_4
_geom_torsion
_geom_torsion_site_symmetry_1
_geom_torsion_site_symmetry_2
_geom_torsion_site_symmetry_3
_geom_torsion_site_symmetry_4
_geom_torsion_publ_flag
Cu2 O1 O2 Cu1 -169.23(10) . . . . ?
Cu1 O1 O2 Cu2 169.23(10) . . . . ?
C5 N1 N2 C7 -0.1(3) . . . . ?
Cu2 N1 N2 C7 176.6(2) . . . . ?
C5 N1 N2 C8 -174.3(2) . . . . ?
Cu2 N1 N2 C8 2.4(3) . . . . ?
C11 N3 N4 C9 0.5(3) . . . . ?
Cu2 N3 N4 C9 -168.13(19) . . . . ?
C11 N3 N4 C8 165.4(2) . . . . ?
Cu2 N3 N4 C8 -3.2(3) . . . . ?
N2 N1 C5 C6 -1.4(3) . . . . ?
Cu2 N1 C5 C6 -176.6(2) . . . . ?
N2 N1 C5 C4 177.1(3) . . . . ?
Cu2 N1 C5 C4 1.8(5) . . . . ?
C3 C4 C5 N1 -53.2(4) . . . . ?
C2 C4 C5 N1 69.0(4) . . . . ?
C1 C4 C5 N1 -171.7(3) . . . . ?
C3 C4 C5 C6 124.9(3) . . . . ?
C2 C4 C5 C6 -112.8(4) . . . . ?
C1 C4 C5 C6 6.5(4) . . . . ?
N1 C5 C6 C7 2.3(4) . . . . ?
C4 C5 C6 C7 -176.0(3) . . . . ?
C38 N6 N7 C36 0.4(3) . . . . ?
Cu1 N6 N7 C36 179.3(2) . . . . ?
C38 N6 N7 C28 -172.8(2) . . . . ?
Cu1 N6 N7 C28 6.1(3) . . . . ?
N1 N2 C7 C6 1.6(4) . . . . ?
C8 N2 C7 C6 175.4(3) . . . . ?
C5 C6 C7 N2 -2.3(4) . . . . ?
C9 N4 C8 N2 104.7(3) . . . . ?
N3 N4 C8 N2 -57.7(3) . . . . ?
C9 N4 C8 C16 -128.2(3) . . . . ?
N3 N4 C8 C16 69.3(3) . . . . ?
C7 N2 C8 N4 -114.1(3) . . . . ?
N1 N2 C8 N4 59.1(3) . . . . ?
C7 N2 C8 C16 117.5(3) . . . . ?
N1 N2 C8 C16 -69.3(3) . . . . ?
C31 N8 N9 C29 0.2(3) . . . . ?
Cu1 N8 N9 C29 -168.2(2) . . . . ?
C31 N8 N9 C28 172.3(2) . . . . ?
Cu1 N8 N9 C28 3.9(3) . . . . ?
N3 N4 C9 C10 -1.2(3) . . . . ?
C8 N4 C9 C10 -165.0(3) . . . . ?
N4 C9 C10 C11 1.3(4) . . . . ?
N4 N3 C11 C10 0.4(3) . . . . ?
Cu2 N3 C11 C10 164.2(2) . . . . ?
N4 N3 C11 C12 177.8(2) . . . . ?
Cu2 N3 C11 C12 -18.4(5) . . . . ?
C9 C10 C11 N3 -1.1(3) . . . . ?
C9 C10 C11 C12 -178.4(3) . . . . ?
N3 C11 C12 C15 36.0(4) . . . . ?
C10 C11 C12 C15 -147.0(3) . . . . ?
N3 C11 C12 C13 156.5(3) . . . . ?
C10 C11 C12 C13 -26.5(4) . . . . ?
N3 C11 C12 C14 -85.4(3) . . . . ?
C10 C11 C12 C14 91.6(4) . . . . ?
C20 N5 C16 C17 1.2(4) . . . . ?
Cu2 N5 C16 C17 -177.2(2) . . . . ?
C20 N5 C16 C8 -177.1(2) . . . . ?
Cu2 N5 C16 C8 4.5(3) . . . . ?
N4 C8 C16 N5 -66.4(3) . . . . ?
N2 C8 C16 N5 59.3(3) . . . . ?
N4 C8 C16 C17 115.3(3) . . . . ?
N2 C8 C16 C17 -119.1(3) . . . . ?
N5 C16 C17 C18 -0.3(5) . . . . ?
C8 C16 C17 C18 177.9(3) . . . . ?
C16 C17 C18 C19 -0.9(5) . . . . ?
C17 C18 C19 C20 1.2(5) . . . . ?
C16 N5 C20 C19 -0.9(4) . . . . ?
Cu2 N5 C20 C19 177.2(2) . . . . ?
C16 N5 C20 C21 176.6(2) . . . . ?
Cu2 N5 C20 C21 -5.4(4) . . . . ?
C18 C19 C20 N5 -0.3(5) . . . . ?
C18 C19 C20 C21 -177.7(3) . . . . ?
N5 C20 C21 C22 -74.3(3) . . . . ?
C19 C20 C21 C22 103.2(3) . . . . ?
C20 C21 C22 C23 -173.4(2) . . . . ?
C27 N10 C23 C24 -1.8(4) . . . . ?
Cu1 N10 C23 C24 173.29(19) . . . . ?
C27 N10 C23 C22 173.5(2) . . . . ?
Cu1 N10 C23 C22 -11.4(3) . . . . ?
C21 C22 C23 N10 -62.0(3) . . . . ?
C21 C22 C23 C24 113.4(3) . . . . ?
N10 C23 C24 C25 0.8(4) . . . . ?
C22 C23 C24 C25 -174.4(3) . . . . ?
C23 C24 C25 C26 0.7(4) . . . . ?
C24 C25 C26 C27 -1.2(4) . . . . ?
C23 N10 C27 C26 1.3(4) . . . . ?
Cu1 N10 C27 C26 -174.5(2) . . . . ?
C23 N10 C27 C28 -177.9(2) . . . . ?
Cu1 N10 C27 C28 6.4(3) . . . . ?
C25 C26 C27 N10 0.2(4) . . . . ?
C25 C26 C27 C28 179.3(3) . . . . ?
C29 N9 C28 N7 108.0(3) . . . . ?
N8 N9 C28 N7 -62.8(3) . . . . ?
C29 N9 C28 C27 -125.7(3) . . . . ?
N8 N9 C28 C27 63.5(3) . . . . ?
C36 N7 C28 N9 -113.5(3) . . . . ?
N6 N7 C28 N9 58.6(3) . . . . ?
C36 N7 C28 C27 120.1(3) . . . . ?
N6 N7 C28 C27 -67.7(3) . . . . ?
N10 C27 C28 N9 -69.0(3) . . . . ?
C26 C27 C28 N9 111.7(3) . . . . ?
N10 C27 C28 N7 55.4(3) . . . . ?
C26 C27 C28 N7 -123.8(3) . . . . ?
N8 N9 C29 C30 0.4(4) . . . . ?
C28 N9 C29 C30 -171.1(3) . . . . ?
N9 C29 C30 C31 -0.8(4) . . . . ?
N9 N8 C31 C30 -0.7(3) . . . . ?
Cu1 N8 C31 C30 162.0(3) . . . . ?
N9 N8 C31 C32 176.5(3) . . . . ?
Cu1 N8 C31 C32 -20.8(5) . . . . ?
C29 C30 C31 N8 0.9(4) . . . . ?
C29 C30 C31 C32 -176.1(3) . . . . ?
N8 C31 C32 C34 168.1(3) . . . . ?
C30 C31 C32 C34 -15.2(4) . . . . ?
N8 C31 C32 C33 -73.8(3) . . . . ?
C30 C31 C32 C33 102.9(4) . . . . ?
N8 C31 C32 C35 47.4(4) . . . . ?
C30 C31 C32 C35 -136.0(3) . . . . ?
N6 N7 C36 C37 0.2(4) . . . . ?
C28 N7 C36 C37 173.1(3) . . . . ?
N7 C36 C37 C38 -0.7(4) . . . . ?
N7 N6 C38 C37 -0.8(3) . . . . ?
Cu1 N6 C38 C37 -179.3(2) . . . . ?
N7 N6 C38 C39 176.3(2) . . . . ?
Cu1 N6 C38 C39 -2.2(5) . . . . ?
C36 C37 C38 N6 1.0(4) . . . . ?
C36 C37 C38 C39 -176.1(3) . . . . ?
N6 C38 C39 C40 -58.2(4) . . . . ?
C37 C38 C39 C40 118.5(3) . . . . ?
N6 C38 C39 C41 65.0(4) . . . . ?
C37 C38 C39 C41 -118.3(3) . . . . ?
N6 C38 C39 C42 -176.8(3) . . . . ?
C37 C38 C39 C42 -0.1(4) . . . . ?
